data_2205016
loop_
_publ_author_name
'Ma, Zhi-Jie'
'Tao, Jun'
'Huang, Rong-Bin'
'Zheng, Lan-Sun'

_publ_section_title
;
 Hexaaquamanganese(II) 5,5'-(1,4-phenylene)ditetrazolate
;
_journal_issue 2
_journal_name_full 'Acta Crystallographica Section E'
_journal_page_first m361
_journal_page_last m363
_journal_paper_doi 10.1107/S1600536805001418
_journal_volume 61
_journal_year 2005
_chemical_formula_moiety 'H12 Mn O6 2+, C8 H4 N8 2-'
_chemical_formula_sum 'C8 H16 Mn N8 O6'
_chemical_formula_weight 375.23
_chemical_name_systematic
;
  Hexaaquamanganese(II) 5,5'-(1,4-phenylene)bis-tetrazolate
;
_space_group_IT_number 14
_symmetry_cell_setting monoclinic
_symmetry_space_group_name_Hall '-P 2yn'
_symmetry_space_group_name_H-M 'P 1 21/n 1'
_atom_sites_solution_hydrogens geom
_atom_sites_solution_primary direct
_atom_sites_solution_secondary difmap
_audit_creation_method SHELXL-97
_cell_angle_alpha 90.00
_cell_angle_beta 96.1490(10)
_cell_angle_gamma 90.00
_cell_formula_units_Z 2
_cell_length_a 5.0587(3)
_cell_length_b 13.4343(7)
_cell_length_c 11.4989(6)
_cell_measurement_reflns_used 4474
_cell_measurement_temperature 296(2)
_cell_measurement_theta_max 28.282
_cell_measurement_theta_min 2.339
_cell_volume 776.97(7)
_computing_cell_refinement 'SAINT (Bruker 2001)'
_computing_data_collection 'SMART (Bruker, 2001)'
_computing_data_reduction SAINT
_computing_molecular_graphics 'ORTEPII (Johnson, 1976)'
_computing_publication_material SHELXL97
_computing_structure_refinement 'SHELXL97 (Sheldrick, 1997)'
_computing_structure_solution 'SHELXS97 (Sheldrick, 1997)'
_diffrn_ambient_temperature 296(2)
_diffrn_detector_area_resol_mean 0
_diffrn_measured_fraction_theta_full 0.986
_diffrn_measured_fraction_theta_max 0.986
_diffrn_measurement_device_type 'Bruker SMART APEX 2000'
_diffrn_measurement_method '\f and \w scan'
_diffrn_radiation_monochromator graphite
_diffrn_radiation_source 'fine-focus sealed tube'
_diffrn_radiation_type MoK\a
_diffrn_radiation_wavelength 0.71073
_diffrn_reflns_av_R_equivalents 0.0202
_diffrn_reflns_av_sigmaI/netI 0.0168
_diffrn_reflns_limit_h_max 6
_diffrn_reflns_limit_h_min -6
_diffrn_reflns_limit_k_max 17
_diffrn_reflns_limit_k_min -16
_diffrn_reflns_limit_l_max 14
_diffrn_reflns_limit_l_min -13
_diffrn_reflns_number 6205
_diffrn_reflns_theta_full 27.00
_diffrn_reflns_theta_max 27.00
_diffrn_reflns_theta_min 2.34
_diffrn_standards_decay_% 0
_diffrn_standards_interval_count 0
_diffrn_standards_interval_time 0
_diffrn_standards_number 0
_exptl_absorpt_coefficient_mu 0.894
_exptl_absorpt_correction_T_max 0.8701
_exptl_absorpt_correction_T_min 0.7629
_exptl_absorpt_correction_type multi-scan
_exptl_absorpt_process_details '(SADABS; Sheldrick, 1996)'
_exptl_crystal_colour colorless
_exptl_crystal_density_diffrn 1.604
_exptl_crystal_density_method 'not measured'
_exptl_crystal_description block
_exptl_crystal_F_000 386
_exptl_crystal_size_max 0.32
_exptl_crystal_size_mid 0.26
_exptl_crystal_size_min 0.16
_refine_diff_density_max 0.272
_refine_diff_density_min -0.206
_refine_ls_extinction_method none
_refine_ls_goodness_of_fit_ref 1.089
_refine_ls_hydrogen_treatment mixed
_refine_ls_matrix_type full
_refine_ls_number_parameters 130
_refine_ls_number_reflns 1674
_refine_ls_number_restraints 9
_refine_ls_restrained_S_all 1.087
_refine_ls_R_factor_all 0.0304
_refine_ls_R_factor_gt 0.0290
_refine_ls_shift/su_max 0.000
_refine_ls_shift/su_mean 0.000
_refine_ls_structure_factor_coef Fsqd
_refine_ls_weighting_details 'calc w = 1/[\s^2^(Fo^2^)+(0.0463P)^2^+0.2423P] where P = (Fo^2^+2Fc^2^)/3'
_refine_ls_weighting_scheme calc
_refine_ls_wR_factor_gt 0.0797
_refine_ls_wR_factor_ref 0.0807
_reflns_number_gt 1599
_reflns_number_total 1674
_reflns_threshold_expression I>2\s(I)
_cod_data_source_file bv6009.cif
_cod_data_source_block I
_cod_original_sg_symbol_H-M 'P 21/n'
_cod_database_code 2205016
_cod_database_fobs_code 2205016

loop_
_symmetry_equiv_pos_as_xyz
'x, y, z'
'-x+1/2, y+1/2, -z+1/2'
'-x, -y, -z'
'x-1/2, -y-1/2, z-1/2'

loop_
_atom_site_label
_atom_site_fract_x
_atom_site_fract_y
_atom_site_fract_z
_atom_site_U_iso_or_equiv
_atom_site_adp_type
_atom_site_calc_flag
_atom_site_refinement_flags
_atom_site_occupancy
_atom_site_type_symbol
Mn1 0.5000 0.0000 0.5000 0.02655(13) Uani d S 1 Mn
O1W 0.2304(2) -0.05949(8) 0.35326(9) 0.0292(2) Uani d D 1 O
H1WA 0.188(5) -0.0190(10) 0.2980(10) 0.043(6) Uiso d D 1 H
H1WB 0.262(4) -0.1166(8) 0.3270(10) 0.039(5) Uiso d D 1 H
O2W 0.1917(2) 0.10825(8) 0.52315(11) 0.0339(3) Uani d D 1 O
H2WA 0.256(4) 0.1650(10) 0.5440(10) 0.045(6) Uiso d D 1 H
H2WB 0.078(4) 0.09380(10) 0.5690(10) 0.055(7) Uiso d D 1 H
O3W 0.3422(2) -0.11100(10) 0.60910(10) 0.0448(3) Uani d D 1 O
H3WA 0.446(3) -0.1410(10) 0.6590(10) 0.063(7) Uiso d D 1 H
H3WB 0.183(2) -0.126(2) 0.613(2) 0.084(9) Uiso d D 1 H
N1 0.9034(3) -0.08910(10) 0.80080(10) 0.0333(3) Uani d . 1 N
N2 0.7609(3) -0.16970(10) 0.76600(10) 0.0365(3) Uani d . 1 N
N3 0.8643(3) -0.24720(10) 0.82030(10) 0.0385(3) Uani d . 1 N
N4 1.0771(3) -0.21960(10) 0.89290(10) 0.0362(3) Uani d . 1 N
C1 1.0958(3) -0.12210(10) 0.87890(10) 0.0278(3) Uani d . 1 C
C2 1.3018(3) -0.05950(10) 0.94110(10) 0.0291(3) Uani d . 1 C
C3 1.3321(4) 0.03930(10) 0.90910(10) 0.0397(4) Uani d . 1 C
H3A 1.2194 0.0662 0.8479 0.048 Uiso calc R 1 H
C4 1.4719(4) -0.09770(10) 1.03260(10) 0.0398(4) Uani d . 1 C
H4A 1.4539 -0.1636 1.0551 0.048 Uiso calc R 1 H

loop_
_atom_site_aniso_label
_atom_site_aniso_U_11
_atom_site_aniso_U_22
_atom_site_aniso_U_33
_atom_site_aniso_U_12
_atom_site_aniso_U_13
_atom_site_aniso_U_23
Mn1 0.02300(10) 0.0260(2) 0.0295(2) -0.00010(10) -0.00210(10) -0.00130(10)
O1W 0.0343(5) 0.0220(5) 0.0295(6) 0.0022(4) -0.0046(4) 0.0003(4)
O2W 0.0273(5) 0.0287(6) 0.0454(7) -0.0021(4) 0.0022(5) -0.0083(5)
O3W 0.0301(6) 0.0591(8) 0.0433(7) -0.0072(6) -0.0049(5) 0.0190(6)
N1 0.0363(7) 0.0248(6) 0.0361(7) -0.0037(5) -0.0088(5) 0.0050(5)
N2 0.0378(7) 0.0282(7) 0.0400(8) -0.0055(5) -0.0115(6) 0.0049(6)
N3 0.0409(7) 0.0251(6) 0.0455(8) -0.0056(6) -0.0129(6) 0.0042(6)
N4 0.0374(7) 0.0238(6) 0.0440(8) -0.0030(5) -0.0116(6) 0.0040(5)
C1 0.0307(7) 0.0229(7) 0.0289(7) -0.0002(5) -0.0010(6) 0.0021(5)
C2 0.0299(7) 0.0248(7) 0.0315(8) -0.0022(6) -0.0020(6) 0.0015(6)
C3 0.0447(9) 0.0281(8) 0.0420(9) -0.0040(7) -0.0161(7) 0.0077(7)
C4 0.0457(9) 0.0242(7) 0.0457(9) -0.0068(6) -0.0132(7) 0.0096(7)

loop_
_atom_type_symbol
_atom_type_description
_atom_type_scat_dispersion_real
_atom_type_scat_dispersion_imag
_atom_type_scat_source
C C 0.0033 0.0016 'International Tables Vol C Tables 4.2.6.8 and 6.1.1.4'
H H 0.0000 0.0000 'International Tables Vol C Tables 4.2.6.8 and 6.1.1.4'
N N 0.0061 0.0033 'International Tables Vol C Tables 4.2.6.8 and 6.1.1.4'
O O 0.0106 0.0060 'International Tables Vol C Tables 4.2.6.8 and 6.1.1.4'
Mn Mn 0.3368 0.7283 'International Tables Vol C Tables 4.2.6.8 and 6.1.1.4'

loop_
_geom_angle_atom_site_label_1
_geom_angle_atom_site_label_2
_geom_angle_atom_site_label_3
_geom_angle_site_symmetry_1
_geom_angle_site_symmetry_3
_geom_angle
_geom_angle_publ_flag
O3W Mn1 O3W . 3_656 180.0 ?
O3W Mn1 O2W . . 94.38(5) yes
O3W Mn1 O2W 3_656 . 85.62(5) ?
O3W Mn1 O2W . 3_656 85.62(5) ?
O3W Mn1 O2W 3_656 3_656 94.38(5) ?
O2W Mn1 O2W . 3_656 180.00(6) ?
O3W Mn1 O1W . 3_656 92.44(5) ?
O3W Mn1 O1W 3_656 3_656 87.56(5) ?
O2W Mn1 O1W . 3_656 93.27(4) ?
O2W Mn1 O1W 3_656 3_656 86.73(4) ?
O3W Mn1 O1W . . 87.56(5) yes
O3W Mn1 O1W 3_656 . 92.44(5) ?
O2W Mn1 O1W . . 86.73(4) yes
O2W Mn1 O1W 3_656 . 93.27(4) ?
O1W Mn1 O1W 3_656 . 180.0 ?
Mn1 O1W H1WA . . 116.0(10) ?
Mn1 O1W H1WB . . 118.0(10) ?
H1WA O1W H1WB . . 110.0(10) ?
Mn1 O2W H2WA . . 112.0(10) ?
Mn1 O2W H2WB . . 117.0(10) ?
H2WA O2W H2WB . . 108.0(10) ?
Mn1 O3W H3WA . . 119.0(10) ?
Mn1 O3W H3WB . . 128(2) ?
H3WA O3W H3WB . . 113.0(10) ?
C1 N1 N2 . . 105.30(10) yes
N3 N2 N1 . . 109.20(10) yes
N2 N3 N4 . . 109.50(10) yes
C1 N4 N3 . . 105.00(10) yes
N4 C1 N1 . . 110.90(10) yes
N4 C1 C2 . . 124.40(10) ?
N1 C1 C2 . . 124.70(10) ?
C4 C2 C3 . . 118.50(10) ?
C4 C2 C1 . . 120.60(10) ?
C3 C2 C1 . . 120.80(10) ?
C4 C3 C2 3_857 . 120.50(10) ?
C4 C3 H3A 3_857 . 119.7 ?
C2 C3 H3A . . 119.7 ?
C3 C4 C2 3_857 . 120.90(10) ?
C3 C4 H4A 3_857 . 119.5 ?
C2 C4 H4A . . 119.5 ?

loop_
_geom_bond_atom_site_label_1
_geom_bond_atom_site_label_2
_geom_bond_site_symmetry_2
_geom_bond_distance
_geom_bond_publ_flag
Mn1 O3W . 2.1560(10) yes
Mn1 O3W 3_656 2.1560(10) ?
Mn1 O2W . 2.1700(10) yes
Mn1 O2W 3_656 2.1700(10) ?
Mn1 O1W 3_656 2.2030(10) ?
Mn1 O1W . 2.2030(10) yes
O1W H1WA . 0.847(9) ?
O1W H1WB . 0.845(9) ?
O2W H2WA . 0.854(9) ?
O2W H2WB . 0.850(9) ?
O3W H3WA . 0.838(9) ?
O3W H3WB . 0.840(10) ?
N1 C1 . 1.328(2) yes
N1 N2 . 1.3390(10) yes
N2 N3 . 1.2950(10) yes
N3 N4 . 1.342(2) yes
N4 C1 . 1.325(2) yes
C1 C2 . 1.465(2) yes
C2 C4 . 1.384(2) yes
C2 C3 . 1.390(2) yes
C3 C4 3_857 1.381(2) ?
C3 H3A . 0.9300 ?
C4 C3 3_857 1.381(2) ?
C4 H4A . 0.9300 ?

loop_
_geom_hbond_atom_site_label_D
_geom_hbond_atom_site_label_H
_geom_hbond_atom_site_label_A
_geom_hbond_site_symmetry_A
_geom_hbond_distance_DH
_geom_hbond_distance_HA
_geom_hbond_distance_DA
_geom_hbond_angle_DHA
O3W H3WA N2 . 0.838(9) 1.940(10) 2.746(2) 160(2)
O1W H1WA N1 3_656 0.847(9) 1.872(9) 2.7060(10) 168(2)
O2W H2WA N4 2_656 0.854(9) 1.870(10) 2.720(2) 172(2)
O1W H1WB N3 4 0.845(9) 1.905(9) 2.721(2) 162.0(10)
